data_7153422
loop_
_publ_author_name
'Schmidt, Arndt W.'
'Olpp, Thomas'
'Baum, Elke'
'Stiffel, Tina'
'Kn\"olker, Hans-Joachim'

_publ_section_title
;
 Organosilicon-mediated total synthesis of the triquinane sesquiterpenes
 (+-)-\b-isocomene and (+-)-isocomene.
;
_journal_issue 20
_journal_name_full 'Organic &amp; biomolecular chemistry'
_journal_page_first 4562
_journal_page_last 4568
_journal_paper_doi 10.1039/c0ob00051e
_journal_volume 8
_journal_year 2010
_chemical_formula_sum 'C29 H38 O Si'
_chemical_formula_weight 430.68
_chemical_name_systematic
;
?
;
_space_group_IT_number 14
_symmetry_cell_setting monoclinic
_symmetry_space_group_name_Hall '-P 2ybc'
_symmetry_space_group_name_H-M 'P 1 21/c 1'
_atom_sites_solution_hydrogens geom
_atom_sites_solution_primary direct
_atom_sites_solution_secondary difmap
_audit_creation_method SHELXL-97
_cell_angle_alpha 90.00
_cell_angle_beta 109.414(11)
_cell_angle_gamma 90.00
_cell_formula_units_Z 4
_cell_length_a 13.4071(14)
_cell_length_b 12.1653(9)
_cell_length_c 16.2492(17)
_cell_measurement_reflns_used 8000
_cell_measurement_temperature 200(2)
_cell_measurement_theta_max 26
_cell_measurement_theta_min 2
_cell_volume 2499.6(4)
_computing_cell_refinement 'STOE Software'
_computing_data_collection 'STOE Software'
_computing_data_reduction 'STOE Software'
_computing_structure_refinement 'SHELXL-97 (Sheldrick, 1997)'
_computing_structure_solution 'SHELXS-97 (Sheldrick, 1990)'
_diffrn_ambient_temperature 200(2)
_diffrn_measured_fraction_theta_full 0.991
_diffrn_measured_fraction_theta_max 0.991
_diffrn_measurement_device_type 'STOE IPDS'
_diffrn_measurement_method 'area detector'
_diffrn_radiation_monochromator graphite
_diffrn_radiation_source 'fine-focus sealed tube'
_diffrn_radiation_type MoK\a
_diffrn_radiation_wavelength 0.71073
_diffrn_reflns_av_R_equivalents 0.0393
_diffrn_reflns_av_sigmaI/netI 0.0278
_diffrn_reflns_limit_h_max 16
_diffrn_reflns_limit_h_min -16
_diffrn_reflns_limit_k_max 14
_diffrn_reflns_limit_k_min -14
_diffrn_reflns_limit_l_max 19
_diffrn_reflns_limit_l_min -19
_diffrn_reflns_number 18979
_diffrn_reflns_theta_full 25.85
_diffrn_reflns_theta_max 25.85
_diffrn_reflns_theta_min 2.14
_exptl_absorpt_coefficient_mu 0.112
_exptl_absorpt_correction_T_max 0.9566
_exptl_absorpt_correction_T_min 0.9359
_exptl_absorpt_correction_type numerical
_exptl_crystal_colour colourless
_exptl_crystal_density_diffrn 1.144
_exptl_crystal_density_method 'not measured'
_exptl_crystal_description fragment
_exptl_crystal_F_000 936
_exptl_crystal_size_max 0.60
_exptl_crystal_size_mid 0.40
_exptl_crystal_size_min 0.40
_refine_diff_density_max 0.424
_refine_diff_density_min -0.193
_refine_diff_density_rms 0.044
_refine_ls_extinction_method none
_refine_ls_goodness_of_fit_ref 1.035
_refine_ls_hydrogen_treatment mixed
_refine_ls_matrix_type full
_refine_ls_number_parameters 432
_refine_ls_number_reflns 4787
_refine_ls_number_restraints 0
_refine_ls_restrained_S_all 1.035
_refine_ls_R_factor_all 0.0570
_refine_ls_R_factor_gt 0.0481
_refine_ls_shift/su_max 0.050
_refine_ls_shift/su_mean 0.002
_refine_ls_structure_factor_coef Fsqd
_refine_ls_weighting_details 'calc w=1/[\s^2^(Fo^2^)+(0.0783P)^2^+0.8843P] where P=(Fo^2^+2Fc^2^)/3'
_refine_ls_weighting_scheme calc
_refine_ls_wR_factor_gt 0.1275
_refine_ls_wR_factor_ref 0.1316
_reflns_number_gt 4004
_reflns_number_total 4787
_reflns_threshold_expression >2sigma(I)
_cod_data_source_file c0ob00051e.txt
_cod_data_source_block olpp1
_cod_original_sg_symbol_H-M 'P 21/c'
_cod_database_code 7153422

loop_
_symmetry_equiv_pos_as_xyz
'x, y, z'
'-x, y+1/2, -z+1/2'
'-x, -y, -z'
'x, -y-1/2, z-1/2'

loop_
_atom_site_label
_atom_site_type_symbol
_atom_site_fract_x
_atom_site_fract_y
_atom_site_fract_z
_atom_site_U_iso_or_equiv
_atom_site_adp_type
_atom_site_occupancy
_atom_site_symmetry_multiplicity
_atom_site_calc_flag
Si1 Si 0.17384(3) 0.91183(3) 0.22602(3) 0.02232(15) Uani 1 1 d
C1 C 0.30852(14) 1.12365(16) 0.08451(12) 0.0335(4) Uani 1 1 d
C2 C 0.3006(2) 1.1192(2) -0.01311(15) 0.0553(6) Uani 1 1 d
H2A H 0.345(3) 1.058(3) -0.028(3) 0.114(13) Uiso 1 1 d
H2B H 0.218(3) 1.117(3) -0.048(2) 0.081(9) Uiso 1 1 d
C3 C 0.3337(3) 1.2337(3) -0.0343(2) 0.0724(9) Uani 1 1 d
H3A H 0.403(3) 1.208(3) -0.018(2) 0.086(11) Uiso 1 1 d
H3B H 0.301(2) 1.253(3) -0.100(2) 0.085(9) Uiso 1 1 d
C4 C 0.2913(4) 1.3087(3) 0.0188(3) 0.0911(11) Uani 1 1 d
H4A H 0.202(5) 1.286(5) -0.005(4) 0.17(2) Uiso 1 1 d
H4B H 0.330(4) 1.386(4) 0.036(3) 0.146(16) Uiso 1 1 d
C5 C 0.3163(2) 1.25041(18) 0.10679(18) 0.0560(6) Uani 1 1 d
C6 C 0.4314(3) 1.2666(3) 0.1660(2) 0.0775(9) Uani 1 1 d
H6A H 0.482(3) 1.251(3) 0.129(2) 0.084(9) Uiso 1 1 d
H6B H 0.438(3) 1.341(3) 0.206(2) 0.087(9) Uiso 1 1 d
C7 C 0.45817(18) 1.1611(3) 0.21397(15) 0.0616(7) Uani 1 1 d
O1 O 0.50885(18) 1.1497(3) 0.28953(12) 0.1107(10) Uani 1 1 d
C8 C 0.40866(14) 1.06679(17) 0.15131(12) 0.0379(4) Uani 1 1 d
C9 C 0.36636(16) 0.97685(18) 0.19693(15) 0.0410(5) Uani 1 1 d
H9A H 0.418(2) 0.966(2) 0.2609(18) 0.062(7) Uiso 1 1 d
H9B H 0.359(2) 0.903(2) 0.1636(18) 0.067(8) Uiso 1 1 d
C10 C 0.25642(13) 1.01750(13) 0.19296(11) 0.0253(3) Uani 1 1 d
H10 H 0.2634(17) 1.0953(17) 0.2328(14) 0.039(5) Uiso 1 1 d
C11 C 0.21730(14) 1.05934(17) 0.09903(12) 0.0334(4) Uani 1 1 d
H11A H 0.158(2) 1.100(2) 0.0871(16) 0.051(7) Uiso 1 1 d
H11B H 0.2004(19) 0.993(2) 0.0588(17) 0.056(7) Uiso 1 1 d
C12 C 0.2435(4) 1.2918(2) 0.1560(3) 0.0844(11) Uani 1 1 d
H12A H 0.271(3) 1.368(4) 0.172(3) 0.117(13) Uiso 1 1 d
H12B H 0.274(3) 1.256(4) 0.214(3) 0.123(14) Uiso 1 1 d
H12C H 0.158(6) 1.298(5) 0.107(5) 0.22(3) Uiso 1 1 d
C13 C 0.4926(2) 1.0220(3) 0.1156(2) 0.0651(8) Uani 1 1 d
H13A H 0.558(3) 0.993(3) 0.170(2) 0.092(10) Uiso 1 1 d
H13B H 0.521(3) 1.074(3) 0.092(2) 0.097(11) Uiso 1 1 d
H13C H 0.459(3) 0.966(3) 0.075(2) 0.091(12) Uiso 1 1 d
C14 C 0.04547(14) 0.97429(14) 0.23156(12) 0.0314(4) Uani 1 1 d
C15 C -0.0235(2) 0.8840(2) 0.2506(2) 0.0548(6) Uani 1 1 d
H15A H -0.084(3) 0.915(2) 0.2597(19) 0.075(9) Uiso 1 1 d
H15B H 0.016(2) 0.851(2) 0.3045(17) 0.054(7) Uiso 1 1 d
H15C H -0.047(2) 0.829(3) 0.202(2) 0.074(9) Uiso 1 1 d
C16 C -0.01907(17) 1.0338(2) 0.14744(16) 0.0435(5) Uani 1 1 d
H16A H -0.031(2) 0.992(3) 0.097(2) 0.073(9) Uiso 1 1 d
H16B H 0.017(2) 1.097(2) 0.1386(18) 0.067(8) Uiso 1 1 d
H16C H -0.090(2) 1.052(2) 0.1535(16) 0.055(7) Uiso 1 1 d
C17 C 0.0735(2) 1.0586(2) 0.30573(16) 0.0507(6) Uani 1 1 d
H17A H 0.120(2) 1.122(2) 0.2955(17) 0.067(8) Uiso 1 1 d
H17B H 0.112(2) 1.023(2) 0.364(2) 0.074(9) Uiso 1 1 d
H17C H 0.007(2) 1.092(2) 0.3102(16) 0.055(7) Uiso 1 1 d
C18 C 0.15184(13) 0.78894(13) 0.15132(11) 0.0272(4) Uani 1 1 d
C19 C 0.06396(17) 0.77332(19) 0.07681(13) 0.0427(5) Uani 1 1 d
H19 H 0.013(2) 0.827(2) 0.0596(16) 0.050(6) Uiso 1 1 d
C20 C 0.0540(2) 0.6795(2) 0.02543(15) 0.0572(6) Uani 1 1 d
H20 H -0.014(2) 0.670(2) -0.0252(19) 0.070(8) Uiso 1 1 d
C21 C 0.1303(2) 0.60025(18) 0.04662(16) 0.0527(6) Uani 1 1 d
H21 H 0.124(2) 0.538(2) 0.0121(18) 0.066(8) Uiso 1 1 d
C22 C 0.2188(2) 0.61380(17) 0.11820(16) 0.0487(5) Uani 1 1 d
H22 H 0.276(2) 0.557(2) 0.1360(17) 0.062(7) Uiso 1 1 d
C23 C 0.22927(16) 0.70732(15) 0.16966(13) 0.0377(4) Uani 1 1 d
H23 H 0.301(2) 0.722(2) 0.2215(16) 0.056(7) Uiso 1 1 d
C24 C 0.25274(13) 0.86177(13) 0.33842(11) 0.0260(3) Uani 1 1 d
C25 C 0.33211(14) 0.92432(15) 0.39781(12) 0.0310(4) Uani 1 1 d
H25 H 0.3464(16) 0.9930(19) 0.3820(14) 0.037(5) Uiso 1 1 d
C26 C 0.38703(16) 0.88641(17) 0.48056(12) 0.0367(4) Uani 1 1 d
H26 H 0.4366(19) 0.930(2) 0.5165(16) 0.050(6) Uiso 1 1 d
C27 C 0.36479(16) 0.78387(17) 0.50714(13) 0.0392(4) Uani 1 1 d
H27 H 0.4039(18) 0.7577(19) 0.5640(16) 0.048(6) Uiso 1 1 d
C28 C 0.28691(17) 0.72048(17) 0.45032(13) 0.0419(5) Uani 1 1 d
H28 H 0.270(2) 0.651(2) 0.4652(17) 0.064(7) Uiso 1 1 d
C29 C 0.23197(16) 0.75852(15) 0.36751(13) 0.0355(4) Uani 1 1 d
H29 H 0.1802(17) 0.7163(18) 0.3283(14) 0.040(6) Uiso 1 1 d

loop_
_atom_site_aniso_label
_atom_site_aniso_U_11
_atom_site_aniso_U_22
_atom_site_aniso_U_33
_atom_site_aniso_U_23
_atom_site_aniso_U_13
_atom_site_aniso_U_12
Si1 0.0249(2) 0.0186(2) 0.0234(2) 0.00126(16) 0.00794(17) -0.00087(16)
C1 0.0308(9) 0.0374(10) 0.0290(9) 0.0062(8) 0.0056(7) -0.0101(7)
C2 0.0565(14) 0.0737(17) 0.0331(11) 0.0107(11) 0.0114(10) -0.0198(13)
C3 0.080(2) 0.086(2) 0.0555(16) 0.0280(15) 0.0283(15) -0.0188(17)
C4 0.130(3) 0.0592(18) 0.100(3) 0.0364(18) 0.060(2) -0.0002(19)
C5 0.0696(15) 0.0330(11) 0.0740(16) 0.0094(10) 0.0353(13) -0.0061(10)
C6 0.088(2) 0.0677(18) 0.084(2) -0.0254(16) 0.0370(17) -0.0474(16)
C7 0.0385(12) 0.102(2) 0.0408(13) -0.0096(13) 0.0091(10) -0.0351(13)
O1 0.0757(14) 0.196(3) 0.0398(11) -0.0085(14) -0.0086(9) -0.0636(16)
C8 0.0301(9) 0.0496(11) 0.0339(10) 0.0081(9) 0.0104(8) -0.0009(8)
C9 0.0357(10) 0.0466(12) 0.0443(12) 0.0161(9) 0.0179(9) 0.0093(9)
C10 0.0257(8) 0.0233(8) 0.0260(8) 0.0028(6) 0.0074(6) -0.0015(6)
C11 0.0273(9) 0.0377(10) 0.0308(9) 0.0091(8) 0.0039(7) -0.0074(8)
C12 0.126(3) 0.0369(14) 0.116(3) 0.0126(16) 0.074(3) 0.0164(16)
C13 0.0579(16) 0.081(2) 0.0715(19) 0.0224(17) 0.0417(15) 0.0146(15)
C14 0.0311(9) 0.0290(9) 0.0370(10) 0.0007(7) 0.0150(8) 0.0029(7)
C15 0.0435(13) 0.0502(13) 0.0845(19) 0.0155(14) 0.0397(14) 0.0030(11)
C16 0.0350(11) 0.0441(12) 0.0488(13) 0.0064(10) 0.0107(9) 0.0140(9)
C17 0.0562(13) 0.0485(13) 0.0505(14) -0.0117(11) 0.0222(11) 0.0134(11)
C18 0.0325(9) 0.0235(8) 0.0277(8) 0.0002(7) 0.0128(7) -0.0043(7)
C19 0.0436(11) 0.0457(11) 0.0335(10) -0.0067(9) 0.0057(9) 0.0022(9)
C20 0.0608(14) 0.0663(15) 0.0381(12) -0.0224(11) 0.0079(11) -0.0150(12)
C21 0.0776(17) 0.0361(11) 0.0524(13) -0.0201(10) 0.0324(13) -0.0153(11)
C22 0.0672(15) 0.0298(10) 0.0548(13) -0.0067(9) 0.0280(12) 0.0018(10)
C23 0.0444(11) 0.0280(9) 0.0404(11) -0.0028(8) 0.0137(9) 0.0031(8)
C24 0.0292(8) 0.0235(8) 0.0260(8) 0.0020(7) 0.0103(7) -0.0002(6)
C25 0.0364(9) 0.0266(9) 0.0302(9) 0.0007(7) 0.0115(7) -0.0032(7)
C26 0.0364(10) 0.0412(10) 0.0286(9) -0.0038(8) 0.0055(8) -0.0036(8)
C27 0.0443(11) 0.0441(11) 0.0265(9) 0.0088(8) 0.0084(8) 0.0077(9)
C28 0.0550(12) 0.0331(10) 0.0363(10) 0.0115(8) 0.0133(9) -0.0018(9)
C29 0.0415(10) 0.0288(9) 0.0322(10) 0.0047(8) 0.0071(8) -0.0070(8)

loop_
_atom_type_symbol
_atom_type_description
_atom_type_scat_dispersion_real
_atom_type_scat_dispersion_imag
_atom_type_scat_source
C C 0.0033 0.0016 'International Tables Vol C Tables 4.2.6.8 and 6.1.1.4'
H H 0.0000 0.0000 'International Tables Vol C Tables 4.2.6.8 and 6.1.1.4'
Si Si 0.0817 0.0704 'International Tables Vol C Tables 4.2.6.8 and 6.1.1.4'
O O 0.0106 0.0060 'International Tables Vol C Tables 4.2.6.8 and 6.1.1.4'

loop_
_geom_angle_atom_site_label_1
_geom_angle_atom_site_label_2
_geom_angle_atom_site_label_3
_geom_angle
C24 Si1 C18 106.58(7)
C24 Si1 C10 107.64(7)
C18 Si1 C10 109.74(7)
C24 Si1 C14 107.91(8)
C18 Si1 C14 113.26(8)
C10 Si1 C14 111.43(8)
C11 C1 C2 110.58(16)
C11 C1 C8 102.13(14)
C2 C1 C8 116.11(18)
C11 C1 C5 117.26(17)
C2 C1 C5 104.17(18)
C8 C1 C5 107.08(16)
C3 C2 C1 105.7(2)
C4 C3 C2 103.3(2)
C3 C4 C5 104.4(3)
C4 C5 C6 112.9(3)
C4 C5 C12 110.7(3)
C6 C5 C12 108.2(3)
C4 C5 C1 105.2(2)
C6 C5 C1 104.2(2)
C12 C5 C1 115.7(2)
C7 C6 C5 103.61(19)
O1 C7 C6 126.5(3)
O1 C7 C8 124.6(3)
C6 C7 C8 108.9(2)
C13 C8 C7 108.0(2)
C13 C8 C9 111.5(2)
C7 C8 C9 111.19(18)
C13 C8 C1 117.45(19)
C7 C8 C1 102.17(18)
C9 C8 C1 106.18(15)
C8 C9 C10 104.72(15)
C11 C10 C9 98.93(14)
C11 C10 Si1 118.20(12)
C9 C10 Si1 114.48(12)
C10 C11 C1 107.28(14)
C17 C14 C15 109.2(2)
C17 C14 C16 107.66(17)
C15 C14 C16 108.59(19)
C17 C14 Si1 108.29(14)
C15 C14 Si1 109.74(13)
C16 C14 Si1 113.31(13)
C19 C18 C23 116.27(17)
C19 C18 Si1 124.99(14)
C23 C18 Si1 118.72(14)
C18 C19 C20 121.1(2)
C21 C20 C19 120.9(2)
C20 C21 C22 119.7(2)
C21 C22 C23 119.7(2)
C22 C23 C18 122.3(2)
C25 C24 C29 116.43(16)
C25 C24 Si1 123.12(13)
C29 C24 Si1 120.44(13)
C26 C25 C24 121.81(17)
C25 C26 C27 120.30(18)
C28 C27 C26 119.29(18)
C27 C28 C29 120.36(18)
C28 C29 C24 121.81(18)

loop_
_geom_bond_atom_site_label_1
_geom_bond_atom_site_label_2
_geom_bond_distance
Si1 C24 1.8818(17)
Si1 C18 1.8861(17)
Si1 C10 1.8874(16)
Si1 C14 1.9107(18)
C1 C11 1.535(2)
C1 C2 1.555(3)
C1 C8 1.578(3)
C1 C5 1.579(3)
C2 C3 1.536(4)
C3 C4 1.493(5)
C4 C5 1.529(4)
C5 C6 1.536(4)
C5 C12 1.537(4)
C6 C7 1.483(4)
C7 O1 1.197(3)
C7 C8 1.531(3)
C8 C13 1.527(3)
C8 C9 1.532(3)
C9 C10 1.536(2)
C10 C11 1.527(2)
C14 C17 1.531(3)
C14 C15 1.533(3)
C14 C16 1.535(3)
C18 C19 1.394(3)
C18 C23 1.395(3)
C19 C20 1.395(3)
C20 C21 1.364(4)
C21 C22 1.368(4)
C22 C23 1.391(3)
C24 C25 1.400(2)
C24 C29 1.402(2)
C25 C26 1.380(3)
C26 C27 1.385(3)
C27 C28 1.377(3)
C28 C29 1.381(3)
